data_7702954
loop_
_publ_author_name
'Cen, Peipei'
'Liu, Xiangyu'
'Zhang, Yi-Quan'
'Ferrando-Soria, Jes\'us'
'Xie, Gang'
'Chen, Sanping'
'Pardo, Emilio'

_publ_section_title
;
 Modulating magnetic dynamics through tailoring the terminal ligands in
 Dy<sub>2</sub> single-molecule magnets.
;
_journal_issue 3
_journal_name_full 'Dalton transactions (Cambridge, England : 2003)'
_journal_page_first 808
_journal_page_last 816
_journal_paper_doi 10.1039/c9dt03993g
_journal_volume 49
_journal_year 2020
_chemical_formula_moiety 'C56 H34 Dy2 F12 N8 O10 S4'
_chemical_formula_sum 'C56 H34 Dy2 F12 N8 O10 S4'
_chemical_formula_weight 1660.19
_space_group_crystal_system trigonal
_space_group_IT_number 144
_space_group_name_Hall 'P 31'
_space_group_name_H-M_alt 'P 31'
_atom_sites_solution_hydrogens geom
_audit_creation_date 2017-07-24
_audit_creation_method
;
Olex2 1.2
(compiled 2017.03.28 svn.r3405 for OlexSys, GUI svn.r5337)
;
_audit_update_record
;
2018-10-26 deposited with the CCDC.	2019-12-13 downloaded from the CCDC.
;
_cell_angle_alpha 90
_cell_angle_beta 90
_cell_angle_gamma 120
_cell_formula_units_Z 3
_cell_length_a 13.6044(4)
_cell_length_b 13.6044(4)
_cell_length_c 28.6443(8)
_cell_measurement_reflns_used 3385
_cell_measurement_temperature 150.00(10)
_cell_measurement_theta_max 72.5970
_cell_measurement_theta_min 4.0270
_cell_volume 4591.2(2)
_computing_cell_refinement 'CrysAlisPro 1.171.38.43 (Rigaku OD, 2015)'
_computing_data_collection 'CrysAlisPro 1.171.38.43 (Rigaku OD, 2015)'
_computing_data_reduction 'CrysAlisPro 1.171.38.43 (Rigaku OD, 2015)'
_computing_molecular_graphics 'Olex2 (Dolomanov et al., 2009)'
_computing_publication_material 'Olex2 (Dolomanov et al., 2009)'
_computing_structure_refinement 'ShelXL (Sheldrick, 2015)'
_diffrn_ambient_environment N~2~
_diffrn_ambient_temperature 150.00(10)
_diffrn_detector 'CCD plate'
_diffrn_detector_area_resol_mean 10.6525
_diffrn_detector_type Atlas
_diffrn_measured_fraction_theta_full 0.995
_diffrn_measured_fraction_theta_max 0.995
_diffrn_measurement_details
;
List of Runs (angles in degrees, time in seconds):

  # Type    Start    End  Width  t~exp~   \w     \q     \k     \f   Frames
#--------------------------------------------------------------------------
  1  \w    -82.00  21.00   1.00    1.00    --  -41.14  19.00  60.00  103
  2  \w     33.00 121.00   1.00    1.24    --  106.40-125.00 150.00   88
  3  \w     33.00  84.00   1.00    1.24    --  106.40 -45.00-120.00   51
  4  \w    106.00 132.00   1.00    1.24    --  106.40 -45.00-120.00   26
;
_diffrn_measurement_device 'four-circle diffractometer'
_diffrn_measurement_device_type 'SuperNova, Dual, Cu at zero, Atlas'
_diffrn_measurement_method '\w scans'
_diffrn_orient_matrix_type 'CrysAlisPro convention (1999,Acta A55,543-557)'
_diffrn_orient_matrix_UB_11 -0.1283225000
_diffrn_orient_matrix_UB_12 -0.0716441000
_diffrn_orient_matrix_UB_13 -0.0096208000
_diffrn_orient_matrix_UB_21 -0.0202952000
_diffrn_orient_matrix_UB_22 0.0830413000
_diffrn_orient_matrix_UB_23 0.0293699000
_diffrn_orient_matrix_UB_31 0.0146001000
_diffrn_orient_matrix_UB_32 0.0712268000
_diffrn_orient_matrix_UB_33 -0.0440188000
_diffrn_radiation_monochromator mirror
_diffrn_radiation_probe x-ray
_diffrn_radiation_type CuK\a
_diffrn_radiation_wavelength 1.54184
_diffrn_reflns_av_R_equivalents 0.0457
_diffrn_reflns_av_unetI/netI 0.0611
_diffrn_reflns_Laue_measured_fraction_full 0.995
_diffrn_reflns_Laue_measured_fraction_max 0.995
_diffrn_reflns_limit_h_max 14
_diffrn_reflns_limit_h_min -16
_diffrn_reflns_limit_k_max 12
_diffrn_reflns_limit_k_min -16
_diffrn_reflns_limit_l_max 18
_diffrn_reflns_limit_l_min -33
_diffrn_reflns_number 9825
_diffrn_reflns_point_group_measured_fraction_full 0.564
_diffrn_reflns_point_group_measured_fraction_max 0.564
_diffrn_reflns_theta_full 65.929
_diffrn_reflns_theta_max 65.929
_diffrn_reflns_theta_min 3.752
_diffrn_source 'micro-focus sealed X-ray tube'
_diffrn_source_type 'SuperNova (Cu) X-ray Source'
_exptl_absorpt_coefficient_mu 15.077
_exptl_absorpt_correction_T_max 1.00000
_exptl_absorpt_correction_T_min 0.58308
_exptl_absorpt_correction_type multi-scan
_exptl_absorpt_process_details
;
CrysAlisPro 1.171.38.43 (Rigaku Oxford Diffraction, 2015)
Empirical absorption correction using spherical harmonics,
 implemented in SCALE3 ABSPACK scaling algorithm.
;
_exptl_crystal_density_diffrn 1.801
_exptl_crystal_description block
_exptl_crystal_F_000 2430
_exptl_crystal_size_max 0.19
_exptl_crystal_size_mid 0.18
_exptl_crystal_size_min 0.17
_refine_diff_density_max 0.742
_refine_diff_density_min -0.719
_refine_diff_density_rms 0.105
_refine_ls_abs_structure_details
;
 Classical Flack method preferred over Parsons because s.u. lower.
;
_refine_ls_abs_structure_Flack -0.001(5)
_refine_ls_extinction_method none
_refine_ls_goodness_of_fit_ref 1.031
_refine_ls_hydrogen_treatment constr
_refine_ls_matrix_type full
_refine_ls_number_parameters 844
_refine_ls_number_reflns 6012
_refine_ls_number_restraints 119
_refine_ls_restrained_S_all 1.041
_refine_ls_R_factor_all 0.0453
_refine_ls_R_factor_gt 0.0417
_refine_ls_shift/su_max 0.001
_refine_ls_shift/su_mean 0.000
_refine_ls_structure_factor_coef Fsqd
_refine_ls_weighting_details 'w=1/[\s^2^(Fo^2^)+(0.0595P)^2^] where P=(Fo^2^+2Fc^2^)/3'
_refine_ls_weighting_scheme calc
_refine_ls_wR_factor_gt 0.1022
_refine_ls_wR_factor_ref 0.1058
_reflns_Friedel_coverage 0.133
_reflns_Friedel_fraction_full 0.133
_reflns_Friedel_fraction_max 0.133
_reflns_number_gt 5658
_reflns_number_total 6012
_reflns_threshold_expression 'I > 2\s(I)'
_cod_data_source_file c9dt03993g2.cif
_cod_data_source_block ww
_cod_depositor_comments 'Adding full bibliography for 7702953--7702954.cif.'
_cod_original_cell_volume 4591.2(3)
_cod_database_code 7702954
_shelx_shelxl_version_number 2014/7
_shelx_space_group_comment
;
The symmetry employed for this shelxl refinement is uniquely defined
by the following loop, which should always be used as a source of
symmetry information in preference to the above space-group names.
They are only intended as comments.
;
_shelx_estimated_absorpt_t_max 0.184
_shelx_estimated_absorpt_t_min 0.162
_reflns_odcompleteness_completeness 88.95
_reflns_odcompleteness_iscentric 1
_reflns_odcompleteness_theta 66.49
_olex2_refinement_description
;
1. Fixed Uiso
 At 1.2 times of:
  All C(H) groups, All C(H,H) groups
2. Restrained distances
 S1-C1 = S1-C4 = S1A-C2 = S1A-C4
 1.68 with sigma of 0.01
 C1-C2 = C2-C3 = C3-C4 = C3A-C4 = C3A-C1
 1.4 with sigma of 0.01
 C1-C3 = C2-C4 = C2-C3A
 2.25 with sigma of 0.02
 C25-S4 = C28-S4 = C26-S4A
 1.68 with sigma of 0.02
 C25-C26 = C26-C27 = C27-C28 = C25-C27A = C27A-C28
 1.4 with sigma of 0.02
 C25-C27 = C26-C28 = C26-C27A
 2.25 with sigma of 0.02
 S2-C9 = S2-C12 = S2A-C10
 1.68 with sigma of 0.01
 C9-C10 = C10-C11 = C11-C12 = C9-C11A = C11A-C12
 1.4 with sigma of 0.01
 C9-C11 = C10-C12 = C11A-C10
 2.25 with sigma of 0.02
3. Uiso/Uaniso restraints and constraints
Uanis(S1A) \\sim Ueq, Uanis(C2) \\sim Ueq, Uanis(C1) \\sim Ueq, Uanis(S1) \\sim
Ueq, Uanis(C3) \\sim Ueq, Uanis(C3A) \\sim Ueq, Uanis(C11) \\sim Ueq,
Uanis(C11A) \\sim Ueq, Uanis(C27) \\sim Ueq, Uanis(C27A) \\sim Ueq: with sigma
of 0.01 and sigma for terminal atoms of 0.02
Uanis(C3) \\sim Ueq, Uanis(C3A) \\sim Ueq, Uanis(C25) \\sim Ueq, Uanis(C26)
\\sim Ueq, Uanis(C1) \\sim Ueq, Uanis(C2) \\sim Ueq, Uanis(C9) \\sim Ueq,
Uanis(C10) \\sim Ueq: with sigma of 0.01 and sigma for terminal atoms of 0.02
Uanis(C27A) = Uanis(C27)
Uanis(C11A) = Uanis(C11)
Uanis(S2A) = Uanis(C11) = Uanis(C11A) = Uanis(S2)
Uanis(S2A) = Uanis(S2)
Uanis(S1) = Uanis(C3A) = Uanis(C3) = Uanis(S1A)
4. Others
 Sof(C3A)=Sof(H3A)=Sof(S1A)=Sof(H2B)=Sof(H1B)=1-FVAR(1)
 Sof(S1)=Sof(C3)=Sof(H3)=Sof(H2A)=Sof(H1A)=FVAR(1)
 Sof(S4A)=Sof(C27A)=Sof(H27A)=Sof(H25A)=Sof(H26A)=1-FVAR(2)
 Sof(S4)=Sof(C27)=Sof(H27)=Sof(H25)=Sof(H26)=FVAR(2)
 Sof(S2A)=Sof(C11A)=Sof(H11A)=Sof(H10A)=Sof(H9B)=1-FVAR(3)
 Sof(S2)=Sof(C11)=Sof(H11)=Sof(H10)=Sof(H9A)=FVAR(3)
5.a Aromatic/amide H refined with riding coordinates:
 C3(H3), C3A(H3A), C11(H11), C11A(H11A), C27(H27), C27A(H27A), C2(H2A),
 C2(H2B), C1(H1A), C1(H1B), C6(H6), C10(H10), C10(H10A), C9(H9A), C9(H9B),
 C14(H14), C17(H17), C18(H18), C19(H19), C22(H22), C45(H45), C44(H44), C43(H43),
  C42(H42), C40(H40), C36(H36), C35(H35), C34(H34), C33(H33), C58(H58),
 C57(H57), C56(H56), C55(H55), C51(H51), C49(H49), C48(H48), C47(H47), C46(H46),
  C25(H25), C25(H25A), C26(H26), C26(H26A), C30(H30)
;
_olex2_submission_special_instructions 'No special instructions were received'
_oxdiff_exptl_absorpt_empirical_details
;
Empirical correction (ABSPACK) includes:
- Absorption correction using spherical harmonics
- Frame scaling
- Detector area scaling
;
_oxdiff_exptl_absorpt_empirical_full_max 1.383
_oxdiff_exptl_absorpt_empirical_full_min 0.753

loop_
_space_group_symop_operation_xyz
'x, y, z'
'-y, x-y, z+1/3'
'-x+y, -x, z+2/3'

loop_
_atom_site_label
_atom_site_type_symbol
_atom_site_fract_x
_atom_site_fract_y
_atom_site_fract_z
_atom_site_U_iso_or_equiv
_atom_site_adp_type
_atom_site_occupancy
_atom_site_site_symmetry_order
_atom_site_calc_flag
_atom_site_refinement_flags_posn
_atom_site_refinement_flags_adp
_atom_site_refinement_flags_occupancy
_atom_site_disorder_assembly
_atom_site_disorder_group
Dy1 Dy -0.90736(5) -0.08599(5) 0.20228(2) 0.02481(14) Uani 1 1 d . . . . .
Dy2 Dy -0.59471(5) 0.18198(5) 0.22737(2) 0.02491(14) Uani 1 1 d . . . . .
S1 S -0.4446(6) -0.1603(7) 0.2770(3) 0.0391(9) Uani 0.434(7) 1 d D U P A 1
C3 C -0.602(3) -0.147(3) 0.3194(9) 0.0391(9) Uani 0.434(7) 1 d D U P A 1
H3 H -0.6553 -0.1260 0.3268 0.047 Uiso 0.434(7) 1 calc R . P A 1
C3A C -0.477(2) -0.1694(19) 0.2838(6) 0.0391(9) Uani 0.566(7) 1 d D U P A 2
H3A H -0.4270 -0.1679 0.2613 0.047 Uiso 0.566(7) 1 calc R . P A 2
S1A S -0.6171(6) -0.1304(5) 0.3261(2) 0.0391(9) Uani 0.566(7) 1 d D U P A 2
S2 S -0.7841(3) 0.4535(4) 0.3227(2) 0.0470(10) Uani 0.824(9) 1 d D . P B 1
C11 C -0.9016(10) 0.2652(13) 0.2819(7) 0.0470(10) Uani 0.824(9) 1 d D U P B 1
H11 H -0.9222 0.1999 0.2646 0.056 Uiso 0.824(9) 1 calc R . P B 1
S2A S -0.9045(16) 0.2472(18) 0.2721(8) 0.0470(10) Uani 0.176(9) 1 d D . P B 2
C11A C -0.8092(15) 0.423(6) 0.317(4) 0.0470(10) Uani 0.176(9) 1 d D U P B 2
H11A H -0.7500 0.4913 0.3285 0.056 Uiso 0.176(9) 1 calc R . P B 2
S3 S -0.8433(3) 0.3083(3) 0.15180(12) 0.0509(8) Uani 1 1 d . . . . .
S4 S -0.6489(4) -0.2216(5) 0.14011(17) 0.0556(17) Uani 0.784(15) 1 d D . P C 1
C27 C -0.6802(18) -0.3631(17) 0.2036(7) 0.040(6) Uani 0.784(15) 1 d D U P C 1
H27 H -0.7064 -0.4063 0.2307 0.048 Uiso 0.784(15) 1 calc R . P C 1
S4A S -0.699(2) -0.3956(19) 0.2141(7) 0.046(6) Uani 0.216(15) 1 d D . P C 2
C27A C -0.636(6) -0.232(5) 0.152(2) 0.040(6) Uani 0.216(15) 1 d D U P C 2
H27A H -0.6235 -0.1650 0.1387 0.048 Uiso 0.216(15) 1 calc R . P C 2
F1 F -0.3092(9) 0.0543(9) 0.1318(4) 0.092(4) Uani 1 1 d . . . . .
F2 F -0.2818(10) 0.2205(8) 0.1268(5) 0.109(5) Uani 1 1 d . . . . .
F3 F -0.4252(13) 0.0865(13) 0.0952(3) 0.119(5) Uani 1 1 d . . . . .
F4 F -0.2892(8) 0.5821(9) 0.2440(5) 0.121(5) Uani 1 1 d . . . . .
F5 F -0.3257(11) 0.5370(10) 0.3117(5) 0.138(6) Uani 1 1 d . . . . .
F6 F -0.3682(7) 0.6474(7) 0.2840(5) 0.106(4) Uani 1 1 d . . . . .
F7 F -1.3081(6) -0.1870(8) 0.1042(3) 0.072(3) Uani 1 1 d . . . . .
F8 F -1.3323(7) -0.2447(10) 0.1751(3) 0.099(4) Uani 1 1 d . . . . .
F9 F -1.2603(8) -0.3085(8) 0.1255(4) 0.085(3) Uani 1 1 d . . . . .
F10 F -1.0732(9) -0.3895(11) 0.3262(4) 0.123(5) Uani 1 1 d . . . . .
F11 F -0.9207(12) -0.3841(11) 0.3449(3) 0.118(5) Uani 1 1 d . . . . .
F12 F -0.9414(11) -0.2469(8) 0.3556(3) 0.093(3) Uani 1 1 d . . . . .
O1 O -0.5858(6) 0.0216(6) 0.2517(2) 0.0280(15) Uani 1 1 d . . . . .
O2 O -0.4683(6) 0.1639(6) 0.1782(2) 0.0318(16) Uani 1 1 d . . . . .
O3 O -1.0939(6) -0.1550(6) 0.1815(3) 0.0315(16) Uani 1 1 d . . . . .
O4 O -0.9305(6) 0.0680(6) 0.1758(2) 0.0302(15) Uani 1 1 d . . . . .
O5 O -0.4707(6) 0.3792(6) 0.2377(3) 0.0297(15) Uani 1 1 d . . . . .
O6 O -0.7013(6) 0.2720(6) 0.2436(3) 0.0321(16) Uani 1 1 d . . . . .
O7 O -0.7915(6) -0.1670(6) 0.1960(2) 0.0295(15) Uani 1 1 d . . . . .
O8 O -0.9562(6) -0.2171(6) 0.2621(3) 0.0333(17) Uani 1 1 d . . . . .
O25 O -0.7787(5) 0.0436(5) 0.2570(2) 0.0209(13) Uani 1 1 d . . . . .
O35 O -0.7287(5) 0.0646(5) 0.1710(2) 0.0226(14) Uani 1 1 d . . . . .
N1 N -0.9979(7) -0.0427(7) 0.2730(3) 0.0289(18) Uani 1 1 d . . . . .
N2 N -0.6228(7) 0.1650(7) 0.3139(3) 0.0297(19) Uani 1 1 d . . . . .
N3 N -0.4143(8) 0.2433(8) 0.2809(3) 0.036(2) Uani 1 1 d . . . . .
N4 N -1.0067(7) -0.2850(8) 0.1565(3) 0.0324(19) Uani 1 1 d . . . . .
N5 N -0.8686(7) -0.0851(8) 0.1167(3) 0.0295(19) Uani 1 1 d . . . . .
N6 N -0.5867(7) 0.2793(7) 0.1482(3) 0.0247(18) Uani 1 1 d . . . . .
C2 C -0.5860(11) -0.2236(10) 0.3469(4) 0.059(4) Uani 1 1 d D U . . .
H2A H -0.6232 -0.2583 0.3745 0.071 Uiso 0.434(7) 1 calc R . P A 1
H2B H -0.6228 -0.2667 0.3731 0.071 Uiso 0.566(7) 1 calc R . P A 2
C1 C -0.5038(11) -0.2364(10) 0.3244(4) 0.052(3) Uani 1 1 d D U . . .
H1A H -0.4820 -0.2869 0.3356 0.063 Uiso 0.434(7) 1 calc R . P A 1
H1B H -0.4725 -0.2802 0.3339 0.063 Uiso 0.566(7) 1 calc R . P A 2
C4 C -0.5313(8) -0.1047(9) 0.2799(3) 0.039(3) Uani 1 1 d D . . . .
C5 C -0.5192(8) -0.0174(8) 0.2455(3) 0.025(2) Uani 1 1 d . . . . .
C6 C -0.4445(9) 0.0153(9) 0.2074(4) 0.032(2) Uani 1 1 d . . . . .
H6 H -0.4040 -0.0223 0.2027 0.039 Uiso 1 1 calc R . . . .
C7 C -0.4278(8) 0.0990(9) 0.1769(4) 0.030(2) Uani 1 1 d . . . . .
C8 C -0.3565(14) 0.1170(12) 0.1331(5) 0.059(4) Uani 1 1 d . . . . .
C10 C -0.9794(9) 0.2849(10) 0.3053(5) 0.066(4) Uani 1 1 d D U . . .
H10 H -1.0576 0.2368 0.3047 0.079 Uiso 0.824(9) 1 calc R . P B 1
H10A H -1.0577 0.2387 0.3076 0.079 Uiso 0.176(9) 1 calc R . P B 2
C9 C -0.9243(8) 0.3854(10) 0.3293(5) 0.063(4) Uani 1 1 d D U . . .
H9A H -0.9618 0.4129 0.3475 0.075 Uiso 0.824(9) 1 calc R . P B 1
H9B H -0.9540 0.4195 0.3483 0.075 Uiso 0.176(9) 1 calc R . P B 2
C12 C -0.7893(8) 0.3529(8) 0.2869(4) 0.039(3) Uani 1 1 d D . . . .
C13 C -0.6842(9) 0.3553(9) 0.2670(4) 0.033(2) Uani 1 1 d . . . . .
C14 C -0.5760(10) 0.4473(10) 0.2789(4) 0.039(3) Uani 1 1 d . . . . .
H14 H -0.5699 0.5045 0.2985 0.046 Uiso 1 1 calc R . . . .
C15 C -0.4795(9) 0.4516(9) 0.2612(3) 0.030(2) Uani 1 1 d . . . . .
C16 C -0.3634(10) 0.5570(10) 0.2750(5) 0.044(3) Uani 1 1 d . . . . .
C17 C -0.8709(15) 0.3955(13) 0.1185(6) 0.066(4) Uani 1 1 d . . . . .
H17 H -0.8225 0.4737 0.1178 0.079 Uiso 1 1 calc R . . . .
C18 C -0.9645(13) 0.3456(13) 0.0940(6) 0.063(4) Uani 1 1 d . . . . .
H18 H -0.9881 0.3827 0.0735 0.075 Uiso 1 1 calc R . . . .
C19 C -1.0255(11) 0.2264(11) 0.1030(5) 0.047(3) Uani 1 1 d . . . . .
H19 H -1.0949 0.1763 0.0893 0.057 Uiso 1 1 calc R . . . .
C20 C -0.9694(9) 0.1938(10) 0.1344(4) 0.035(2) Uani 1 1 d . . . . .
C21 C -0.9996(9) 0.0789(9) 0.1507(4) 0.034(2) Uani 1 1 d . . . . .
C22 C -1.1044(10) -0.0141(10) 0.1361(4) 0.035(2) Uani 1 1 d . . . . .
H22 H -1.1482 -0.0021 0.1144 0.043 Uiso 1 1 calc R . . . .
C23 C -1.1432(8) -0.1222(10) 0.1532(4) 0.034(2) Uani 1 1 d . . . . .
C24 C -1.2617(10) -0.2154(13) 0.1386(5) 0.054(4) Uani 1 1 d . . . . .
C45 C -0.3079(9) 0.2918(10) 0.2643(4) 0.039(3) Uani 1 1 d . . . . .
H45 H -0.2968 0.2933 0.2322 0.047 Uiso 1 1 calc R . . . .
C44 C -0.2123(10) 0.3404(11) 0.2940(5) 0.051(3) Uani 1 1 d . . . . .
H44 H -0.1396 0.3744 0.2814 0.062 Uiso 1 1 calc R . . . .
C43 C -0.2265(10) 0.3375(11) 0.3405(5) 0.050(3) Uani 1 1 d . . . . .
H43 H -0.1645 0.3664 0.3606 0.060 Uiso 1 1 calc R . . . .
C42 C -0.3355(10) 0.2905(10) 0.3577(4) 0.040(3) Uani 1 1 d . . . . .
H42 H -0.3477 0.2900 0.3897 0.049 Uiso 1 1 calc R . . . .
C41 C -0.4264(10) 0.2444(9) 0.3273(4) 0.036(2) Uani 1 1 d . . . . .
C40 C -0.5435(9) 0.1934(9) 0.3442(4) 0.031(2) Uani 1 1 d . . . . .
H40 H -0.5599 0.1820 0.3759 0.037 Uiso 1 1 calc R . . . .
N8 N -0.7343(7) 0.1143(8) 0.3331(3) 0.033(2) Uani 1 1 d . . . . .
C38 C -0.8067(8) 0.0561(8) 0.2992(3) 0.0232(19) Uani 1 1 d . . . . .
C37 C -0.9291(8) 0.0053(8) 0.3098(3) 0.024(2) Uani 1 1 d . . . . .
C36 C -0.9677(9) 0.0155(9) 0.3536(4) 0.034(2) Uani 1 1 d . . . . .
H36 H -0.9171 0.0523 0.3779 0.041 Uiso 1 1 calc R . . . .
C35 C -1.0810(10) -0.0296(10) 0.3599(4) 0.043(3) Uani 1 1 d . . . . .
H35 H -1.1092 -0.0262 0.3891 0.051 Uiso 1 1 calc R . . . .
C34 C -1.1537(9) -0.0802(10) 0.3233(4) 0.039(3) Uani 1 1 d . . . . .
H34 H -1.2313 -0.1097 0.3270 0.047 Uiso 1 1 calc R . . . .
C33 C -1.1088(9) -0.0868(9) 0.2802(4) 0.032(2) Uani 1 1 d . . . . .
H33 H -1.1584 -0.1233 0.2555 0.038 Uiso 1 1 calc R . . . .
C58 C -0.5234(9) 0.3900(9) 0.1367(4) 0.033(2) Uani 1 1 d . . . . .
H58 H -0.4763 0.4400 0.1596 0.039 Uiso 1 1 calc R . . . .
C57 C -0.5241(10) 0.4338(10) 0.0936(4) 0.040(3) Uani 1 1 d . . . . .
H57 H -0.4791 0.5112 0.0879 0.048 Uiso 1 1 calc R . . . .
C56 C -0.5932(9) 0.3609(10) 0.0585(4) 0.039(3) Uani 1 1 d . . . . .
H56 H -0.5965 0.3887 0.0293 0.047 Uiso 1 1 calc R . . . .
C55 C -0.6575(10) 0.2447(10) 0.0685(4) 0.036(2) Uani 1 1 d . . . . .
H55 H -0.7016 0.1925 0.0457 0.044 Uiso 1 1 calc R . . . .
C54 C -0.6530(8) 0.2111(8) 0.1128(3) 0.026(2) Uani 1 1 d . . . . .
C53 C -0.7279(8) 0.0903(8) 0.1284(3) 0.0209(19) Uani 1 1 d . . . . .
N7 N -0.7936(8) 0.0195(8) 0.0957(3) 0.036(2) Uani 1 1 d . . . . .
C51 C -0.9097(9) -0.1715(9) 0.0903(4) 0.032(2) Uani 1 1 d . . . . .
H51 H -0.8912 -0.1638 0.0588 0.038 Uiso 1 1 calc R . . . .
C50 C -0.9858(10) -0.2826(10) 0.1099(4) 0.034(2) Uani 1 1 d . . . . .
C49 C -1.0354(10) -0.3820(10) 0.0831(4) 0.042(3) Uani 1 1 d . . . . .
H49 H -1.0202 -0.3778 0.0513 0.051 Uiso 1 1 calc R . . . .
C48 C -1.1063(10) -0.4857(10) 0.1032(5) 0.049(3) Uani 1 1 d . . . . .
H48 H -1.1379 -0.5527 0.0860 0.059 Uiso 1 1 calc R . . . .
C47 C -1.1281(11) -0.4851(9) 0.1500(4) 0.044(3) Uani 1 1 d . . . . .
H47 H -1.1772 -0.5532 0.1648 0.052 Uiso 1 1 calc R . . . .
C46 C -1.0792(10) -0.3865(10) 0.1755(4) 0.042(3) Uani 1 1 d . . . . .
H46 H -1.0968 -0.3899 0.2070 0.050 Uiso 1 1 calc R . . . .
C25 C -0.5815(12) -0.2945(12) 0.1371(5) 0.066(4) Uani 1 1 d D U . . .
H25 H -0.5304 -0.2837 0.1134 0.079 Uiso 0.784(15) 1 calc R . P C 1
H25A H -0.5396 -0.2844 0.1101 0.079 Uiso 0.216(15) 1 calc R . P C 2
C26 C -0.6070(12) -0.3726(13) 0.1726(5) 0.072(4) Uani 1 1 d D U . . .
H26 H -0.5797 -0.4229 0.1752 0.086 Uiso 0.784(15) 1 calc R . P C 1
H26A H -0.5698 -0.4144 0.1729 0.086 Uiso 0.216(15) 1 calc R . P C 2
C28 C -0.7108(8) -0.2842(9) 0.1909(4) 0.037(3) Uani 1 1 d D . . . .
C29 C -0.7858(9) -0.2490(9) 0.2148(4) 0.032(2) Uani 1 1 d . . . . .
C30 C -0.8441(10) -0.3028(9) 0.2554(4) 0.035(2) Uani 1 1 d . . . . .
H30 H -0.8329 -0.3593 0.2682 0.042 Uiso 1 1 calc R . . . .
C31 C -0.9171(9) -0.2761(8) 0.2773(4) 0.029(2) Uani 1 1 d . . . . .
C32 C -0.9630(11) -0.3242(10) 0.3268(4) 0.041(3) Uani 1 1 d . . . . .

loop_
_atom_site_aniso_label
_atom_site_aniso_U_11
_atom_site_aniso_U_22
_atom_site_aniso_U_33
_atom_site_aniso_U_23
_atom_site_aniso_U_13
_atom_site_aniso_U_12
Dy1 0.0238(3) 0.0258(3) 0.0252(3) 0.0007(2) 0.0004(2) 0.0127(3)
Dy2 0.0223(3) 0.0288(3) 0.0264(3) -0.0005(2) -0.0003(2) 0.0149(3)
S1 0.035(2) 0.040(2) 0.043(2) 0.0038(16) -0.0035(15) 0.0197(17)
C3 0.035(2) 0.040(2) 0.043(2) 0.0038(16) -0.0035(15) 0.0197(17)
C3A 0.035(2) 0.040(2) 0.043(2) 0.0038(16) -0.0035(15) 0.0197(17)
S1A 0.035(2) 0.040(2) 0.043(2) 0.0038(16) -0.0035(15) 0.0197(17)
S2 0.0451(19) 0.045(2) 0.060(2) 0.0067(18) 0.0185(19) 0.0288(17)
C11 0.0451(19) 0.045(2) 0.060(2) 0.0067(18) 0.0185(19) 0.0288(17)
S2A 0.0451(19) 0.045(2) 0.060(2) 0.0067(18) 0.0185(19) 0.0288(17)
C11A 0.0451(19) 0.045(2) 0.060(2) 0.0067(18) 0.0185(19) 0.0288(17)
S3 0.0506(19) 0.0443(18) 0.0606(19) 0.0143(15) -0.0009(15) 0.0257(15)
S4 0.042(3) 0.069(3) 0.055(3) -0.012(2) 0.003(2) 0.027(2)
C27 0.036(7) 0.041(9) 0.043(8) 0.002(6) 0.001(5) 0.020(6)
S4A 0.064(13) 0.040(11) 0.046(11) 0.005(8) 0.010(8) 0.036(10)
C27A 0.036(7) 0.041(9) 0.043(8) 0.002(6) 0.001(5) 0.020(6)
F1 0.108(8) 0.093(7) 0.118(8) 0.049(6) 0.075(7) 0.083(7)
F2 0.108(8) 0.065(6) 0.157(11) 0.043(7) 0.104(8) 0.045(6)
F3 0.176(13) 0.187(14) 0.040(5) 0.010(7) 0.020(7) 0.125(12)
F4 0.049(5) 0.085(7) 0.172(12) -0.055(8) 0.054(7) -0.009(5)
F5 0.107(9) 0.082(8) 0.153(12) 0.011(8) -0.088(9) -0.006(7)
F6 0.038(5) 0.039(5) 0.223(14) -0.041(7) -0.001(6) 0.007(4)
F7 0.036(4) 0.086(6) 0.075(6) 0.014(5) -0.022(4) 0.016(4)
F8 0.029(4) 0.144(9) 0.070(6) 0.034(6) 0.009(4) 0.002(5)
F9 0.070(6) 0.050(5) 0.120(8) -0.019(5) -0.047(6) 0.019(5)
F10 0.070(7) 0.131(10) 0.080(7) 0.053(7) 0.021(6) -0.016(7)
F11 0.208(13) 0.165(11) 0.067(6) 0.073(7) 0.064(7) 0.158(11)
F12 0.156(10) 0.076(6) 0.035(4) 0.001(4) 0.021(5) 0.050(7)
O1 0.027(4) 0.020(3) 0.039(4) -0.001(3) 0.000(3) 0.014(3)
O2 0.030(4) 0.047(4) 0.031(4) 0.001(3) 0.009(3) 0.028(4)
O3 0.017(3) 0.033(4) 0.041(4) -0.002(3) -0.005(3) 0.010(3)
O4 0.035(4) 0.028(4) 0.035(4) 0.006(3) -0.001(3) 0.021(3)
O5 0.030(4) 0.024(4) 0.039(4) -0.004(3) 0.003(3) 0.017(3)
O6 0.025(4) 0.032(4) 0.047(4) -0.001(3) 0.001(3) 0.020(3)
O7 0.030(4) 0.031(4) 0.035(4) 0.002(3) 0.002(3) 0.021(3)
O8 0.044(4) 0.026(4) 0.033(4) 0.014(3) 0.012(3) 0.019(3)
O25 0.017(3) 0.025(3) 0.018(3) -0.009(3) -0.006(2) 0.009(3)
O35 0.013(3) 0.022(3) 0.025(3) -0.003(3) -0.003(3) 0.003(3)
N1 0.028(4) 0.028(4) 0.028(4) 0.000(4) -0.001(4) 0.012(4)
N2 0.029(4) 0.029(5) 0.030(4) -0.012(4) -0.014(4) 0.014(4)
N3 0.038(5) 0.031(5) 0.040(5) -0.001(4) 0.004(4) 0.018(4)
N4 0.031(5) 0.033(5) 0.033(5) 0.002(4) -0.002(4) 0.016(4)
N5 0.025(4) 0.040(5) 0.020(4) -0.002(4) -0.001(3) 0.013(4)
N6 0.024(4) 0.025(4) 0.030(4) 0.006(3) 0.004(3) 0.016(4)
C2 0.071(8) 0.048(7) 0.054(7) 0.014(6) 0.004(6) 0.026(6)
C1 0.066(7) 0.047(6) 0.057(7) 0.002(5) -0.006(6) 0.037(6)
C4 0.040(6) 0.042(7) 0.040(6) -0.005(5) -0.009(5) 0.025(6)
C5 0.024(5) 0.019(5) 0.030(5) -0.001(4) -0.006(4) 0.009(4)
C6 0.031(6) 0.041(6) 0.035(5) -0.002(5) 0.002(4) 0.026(5)
C7 0.022(5) 0.029(5) 0.040(6) -0.003(4) 0.004(4) 0.014(4)
C8 0.076(10) 0.054(9) 0.065(9) 0.016(7) 0.034(8) 0.047(8)
C10 0.046(7) 0.072(8) 0.093(9) 0.024(7) 0.017(6) 0.039(6)
C9 0.062(7) 0.062(7) 0.081(8) 0.014(6) 0.032(6) 0.043(6)
C12 0.035(6) 0.037(6) 0.053(7) 0.011(5) 0.013(5) 0.024(5)
C13 0.032(6) 0.032(6) 0.045(6) 0.007(5) 0.011(5) 0.022(5)
C14 0.038(6) 0.032(6) 0.049(7) -0.005(5) 0.002(5) 0.019(5)
C15 0.029(5) 0.026(5) 0.031(5) 0.002(4) 0.001(4) 0.011(5)
C16 0.030(6) 0.028(6) 0.068(8) -0.018(6) -0.010(6) 0.009(5)
C17 0.078(11) 0.043(8) 0.082(11) 0.019(8) 0.016(9) 0.034(8)
C18 0.062(9) 0.060(9) 0.078(10) 0.022(8) -0.004(8) 0.039(8)
C19 0.040(7) 0.045(7) 0.058(8) 0.008(6) 0.001(6) 0.021(6)
C20 0.034(6) 0.036(6) 0.048(6) 0.011(5) 0.006(5) 0.027(5)
C21 0.032(6) 0.031(6) 0.046(6) 0.008(5) 0.008(5) 0.022(5)
C22 0.039(6) 0.045(7) 0.028(5) 0.005(5) -0.003(5) 0.026(6)
C23 0.017(5) 0.051(7) 0.030(5) 0.000(5) -0.001(4) 0.013(5)
C24 0.028(6) 0.061(9) 0.050(8) 0.020(7) -0.006(6) 0.005(6)
C45 0.030(6) 0.041(6) 0.047(7) -0.009(5) -0.004(5) 0.018(5)
C44 0.028(6) 0.057(8) 0.078(10) -0.001(7) -0.012(6) 0.028(6)
C43 0.030(6) 0.054(8) 0.061(9) -0.003(6) -0.022(6) 0.018(6)
C42 0.038(6) 0.052(7) 0.041(6) -0.010(5) -0.016(5) 0.030(6)
C41 0.038(6) 0.029(6) 0.042(6) -0.006(5) -0.016(5) 0.018(5)
C40 0.030(5) 0.033(6) 0.029(5) 0.001(4) -0.006(4) 0.017(5)
N8 0.025(4) 0.040(5) 0.035(5) -0.001(4) 0.001(4) 0.018(4)
C38 0.020(5) 0.021(5) 0.024(5) 0.002(4) 0.003(4) 0.007(4)
C37 0.031(5) 0.023(5) 0.016(4) 0.000(4) 0.009(4) 0.013(4)
C36 0.031(6) 0.038(6) 0.029(5) -0.002(5) 0.003(4) 0.014(5)
C35 0.043(7) 0.046(7) 0.038(6) -0.001(5) 0.008(5) 0.021(6)
C34 0.028(6) 0.049(7) 0.038(6) -0.006(5) 0.007(5) 0.017(5)
C33 0.025(5) 0.043(6) 0.028(5) -0.010(5) -0.001(4) 0.017(5)
C58 0.031(6) 0.031(6) 0.030(5) 0.002(4) -0.001(4) 0.011(5)
C57 0.048(7) 0.027(6) 0.042(6) 0.006(5) 0.000(5) 0.016(5)
C56 0.031(6) 0.038(6) 0.036(6) 0.007(5) -0.001(5) 0.008(5)
C55 0.039(6) 0.039(6) 0.027(5) 0.006(5) 0.003(4) 0.016(5)
C54 0.021(5) 0.025(5) 0.029(5) 0.003(4) 0.006(4) 0.009(4)
C53 0.022(5) 0.028(5) 0.017(4) -0.001(4) -0.002(4) 0.015(4)
N7 0.038(5) 0.033(5) 0.030(5) 0.001(4) -0.004(4) 0.013(4)
C51 0.032(6) 0.032(6) 0.026(5) -0.001(4) 0.003(4) 0.011(5)
C50 0.040(6) 0.038(6) 0.027(5) -0.004(4) -0.010(5) 0.022(5)
C49 0.039(6) 0.044(7) 0.042(6) -0.012(5) -0.003(5) 0.019(6)
C48 0.032(6) 0.030(6) 0.070(9) -0.016(6) -0.010(6) 0.004(5)
C47 0.050(7) 0.021(6) 0.055(8) 0.003(5) -0.003(6) 0.015(5)
C46 0.032(6) 0.044(7) 0.045(7) 0.012(5) 0.006(5) 0.015(5)
C25 0.050(7) 0.075(8) 0.067(8) -0.016(7) -0.003(6) 0.028(6)
C26 0.066(8) 0.079(8) 0.087(9) -0.021(7) -0.016(7) 0.050(7)
C28 0.028(6) 0.044(6) 0.046(6) -0.016(5) -0.017(5) 0.023(5)
C29 0.039(6) 0.031(6) 0.030(5) -0.015(4) -0.011(5) 0.019(5)
C30 0.041(6) 0.027(5) 0.038(6) 0.002(5) -0.002(5) 0.018(5)
C31 0.034(6) 0.015(4) 0.034(5) 0.000(4) -0.003(4) 0.010(4)
C32 0.047(7) 0.032(6) 0.036(6) 0.008(5) 0.004(5) 0.014(6)

loop_
_atom_type_symbol
_atom_type_description
_atom_type_scat_dispersion_real
_atom_type_scat_dispersion_imag
_atom_type_scat_source
C C 0.0180 0.0090 'International Tables Vol C Tables 4.2.6.8 and 6.1.1.4'
H H 0.0000 0.0000 'International Tables Vol C Tables 4.2.6.8 and 6.1.1.4'
Dy Dy -9.8050 9.8480 'International Tables Vol C Tables 4.2.6.8 and 6.1.1.4'
F F 0.0730 0.0530 'International Tables Vol C Tables 4.2.6.8 and 6.1.1.4'
N N 0.0310 0.0180 'International Tables Vol C Tables 4.2.6.8 and 6.1.1.4'
O O 0.0490 0.0320 'International Tables Vol C Tables 4.2.6.8 and 6.1.1.4'
S S 0.3330 0.5570 'International Tables Vol C Tables 4.2.6.8 and 6.1.1.4'

loop_
_geom_angle_atom_site_label_1
_geom_angle_atom_site_label_2
_geom_angle_atom_site_label_3
_geom_angle
O3 Dy1 O4 71.0(3)
O3 Dy1 O7 130.8(3)
O3 Dy1 O8 92.5(3)
O3 Dy1 O25 137.2(2)
O3 Dy1 O35 133.0(2)
O3 Dy1 N1 75.1(3)
O3 Dy1 N4 64.3(3)
O3 Dy1 N5 86.3(3)
O4 Dy1 O35 70.1(2)
O4 Dy1 N1 76.3(3)
O4 Dy1 N4 120.5(2)
O4 Dy1 N5 78.7(3)
O7 Dy1 O4 143.4(2)
O7 Dy1 O25 88.9(2)
O7 Dy1 O35 75.1(2)
O7 Dy1 N1 132.7(3)
O7 Dy1 N4 66.8(3)
O7 Dy1 N5 74.7(3)
O8 Dy1 O4 142.7(3)
O8 Dy1 O7 72.3(3)
O8 Dy1 O25 84.5(3)
O8 Dy1 O35 134.5(3)
O8 Dy1 N1 67.1(3)
O8 Dy1 N4 77.3(3)
O8 Dy1 N5 134.9(3)
O25 Dy1 O4 86.0(2)
O25 Dy1 O35 63.8(2)
O25 Dy1 N1 64.5(2)
O25 Dy1 N4 153.0(2)
O25 Dy1 N5 124.8(2)
O35 Dy1 N1 119.0(2)
O35 Dy1 N4 117.1(2)
O35 Dy1 N5 61.1(2)
N1 Dy1 N4 123.7(3)
N5 Dy1 N1 152.6(3)
N5 Dy1 N4 61.7(3)
O1 Dy2 O5 132.6(2)
O1 Dy2 O6 138.7(2)
O1 Dy2 O25 71.7(2)
O1 Dy2 O35 87.4(2)
O1 Dy2 N2 72.4(3)
O1 Dy2 N3 69.6(3)
O1 Dy2 N6 136.2(2)
O2 Dy2 O1 72.4(3)
O2 Dy2 O5 92.9(2)
O2 Dy2 O6 148.2(3)
O2 Dy2 O25 131.5(2)
O2 Dy2 O35 82.9(2)
O2 Dy2 N2 132.6(3)
O2 Dy2 N3 76.5(3)
O2 Dy2 N6 71.4(3)
O5 Dy2 O25 135.6(2)
O5 Dy2 N2 88.3(3)
O5 Dy2 N3 63.1(3)
O5 Dy2 N6 73.0(3)
O6 Dy2 O5 70.3(2)
O6 Dy2 O25 70.7(2)
O6 Dy2 N2 75.4(3)
O6 Dy2 N3 115.7(3)
O6 Dy2 N6 77.8(3)
O25 Dy2 N2 61.9(2)
O25 Dy2 N3 118.6(2)
O25 Dy2 N6 117.8(2)
O35 Dy2 O5 136.4(2)
O35 Dy2 O6 91.1(2)
O35 Dy2 O25 64.1(2)
O35 Dy2 N2 125.8(3)
O35 Dy2 N3 152.8(3)
O35 Dy2 N6 64.5(2)
N2 Dy2 N3 62.0(3)
N2 Dy2 N6 151.3(3)
N6 Dy2 N3 123.2(3)
C1 S1 C4 90.5(6)
C2 C3 H3 122.3
C2 C3 C4 115.4(11)
C4 C3 H3 122.3
C1 C3A H3A 122.5
C1 C3A C4 115.0(11)
C4 C3A H3A 122.5
C2 S1A C4 91.5(5)
C9 S2 C12 92.7(6)
C10 C11 H11 123.2
C10 C11 C12 113.6(10)
C12 C11 H11 123.2
C12 S2A C10 92.8(10)
C9 C11A H11A 121.6
C12 C11A H11A 121.6
C12 C11A C9 116.9(12)
C17 S3 C20 90.1(7)
C25 S4 C28 91.6(6)
C26 C27 H27 122.8
C28 C27 H27 122.8
C28 C27 C26 114.4(13)
C26 S4A C28 87.2(11)
C25 C27A H27A 123.5
C28 C27A H27A 123.5
C28 C27A C25 113.1(16)
C5 O1 Dy2 136.5(6)
C7 O2 Dy2 134.4(7)
C23 O3 Dy1 133.8(7)
C21 O4 Dy1 136.3(7)
C15 O5 Dy2 131.8(7)
C13 O6 Dy2 134.4(7)
C29 O7 Dy1 136.8(7)
C31 O8 Dy1 134.8(7)
Dy1 O25 Dy2 116.3(2)
C38 O25 Dy1 123.9(6)
C38 O25 Dy2 118.7(5)
Dy2 O35 Dy1 115.3(3)
C53 O35 Dy1 116.9(6)
C53 O35 Dy2 125.1(6)
C37 N1 Dy1 115.4(6)
C33 N1 Dy1 125.4(7)
C33 N1 C37 117.2(8)
C40 N2 Dy2 125.1(7)
C40 N2 N8 114.6(9)
N8 N2 Dy2 120.2(6)
C45 N3 Dy2 123.5(8)
C41 N3 Dy2 118.5(7)
C41 N3 C45 117.1(10)
C50 N4 Dy1 117.4(7)
C46 N4 Dy1 125.3(8)
C46 N4 C50 117.2(10)
N7 N5 Dy1 118.0(6)
C51 N5 Dy1 125.7(7)
C51 N5 N7 116.2(9)
C58 N6 Dy2 128.4(7)
C58 N6 C54 114.4(8)
C54 N6 Dy2 117.1(6)
C3 C2 H2A 127.2
S1A C2 H2B 121.0
C1 C2 C3 105.5(9)
C1 C2 S1A 118.0(7)
C1 C2 H2A 127.2
C1 C2 H2B 121.0
S1 C1 H1A 120.7
C3A C1 H1B 127.2
C2 C1 S1 118.5(8)
C2 C1 C3A 105.6(9)
C2 C1 H1A 120.7
C2 C1 H1B 127.2
C3 C4 S1 110.0(8)
C3 C4 C5 129.9(9)
C3A C4 S1A 109.5(8)
C3A C4 C5 131.9(8)
C5 C4 S1 120.0(7)
C5 C4 S1A 118.4(6)
O1 C5 C4 115.0(8)
O1 C5 C6 122.1(9)
C6 C5 C4 122.8(8)
C5 C6 H6 118.1
C7 C6 C5 123.7(9)
C7 C6 H6 118.1
O2 C7 C6 128.5(10)
O2 C7 C8 112.3(10)
C6 C7 C8 119.2(9)
F1 C8 F3 105.5(13)
F1 C8 C7 113.7(11)
F2 C8 F1 109.8(13)
F2 C8 F3 105.7(14)
F2 C8 C7 112.7(12)
F3 C8 C7 108.9(12)
C11 C10 H10 124.9
S2A C10 H10A 120.5
C9 C10 C11 110.2(9)
C9 C10 S2A 119.0(11)
C9 C10 H10 124.9
C9 C10 H10A 120.5
S2 C9 H9A 123.2
C11A C9 H9B 129.4
C10 C9 S2 113.6(7)
C10 C9 C11A 101.1(9)
C10 C9 H9A 123.2
C10 C9 H9B 129.4
C11 C12 S2 109.8(8)
C11 C12 C13 126.4(9)
C11A C12 S2A 110.2(10)
C11A C12 C13 135.3(11)
C13 C12 S2 123.6(8)
C13 C12 S2A 114.5(8)
O6 C13 C12 116.1(9)
O6 C13 C14 125.2(10)
C14 C13 C12 118.6(10)
C13 C14 H14 120.1
C15 C14 C13 119.7(10)
C15 C14 H14 120.1
O5 C15 C14 129.0(10)
O5 C15 C16 114.2(9)
C14 C15 C16 116.6(10)
F4 C16 F5 106.8(14)
F4 C16 F6 107.4(12)
F4 C16 C15 112.0(10)
F5 C16 F6 105.1(13)
F5 C16 C15 110.3(11)
F6 C16 C15 114.6(10)
S3 C17 H17 122.1
C18 C17 S3 115.8(12)
C18 C17 H17 122.1
C17 C18 H18 124.6
C17 C18 C19 110.8(13)
C19 C18 H18 124.6
C18 C19 H19 123.9
C20 C19 C18 112.3(12)
C20 C19 H19 123.9
C19 C20 S3 110.9(9)
C19 C20 C21 129.4(11)
C21 C20 S3 119.4(8)
O4 C21 C20 118.6(10)
O4 C21 C22 123.0(10)
C22 C21 C20 118.3(10)
C21 C22 H22 119.2
C23 C22 C21 121.6(10)
C23 C22 H22 119.2
O3 C23 C22 127.9(10)
O3 C23 C24 114.0(10)
C22 C23 C24 118.0(10)
F7 C24 F8 106.9(11)
F7 C24 F9 107.6(12)
F7 C24 C23 114.8(11)
F8 C24 C23 109.7(11)
F9 C24 F8 106.6(12)
F9 C24 C23 110.8(11)
N3 C45 H45 119.0
N3 C45 C44 122.0(12)
C44 C45 H45 119.0
C45 C44 H44 120.0
C43 C44 C45 120.0(12)
C43 C44 H44 120.0
C44 C43 H43 120.9
C44 C43 C42 118.2(11)
C42 C43 H43 120.9
C43 C42 H42 120.1
C43 C42 C41 119.7(12)
C41 C42 H42 120.1
N3 C41 C42 122.9(11)
N3 C41 C40 115.6(9)
C42 C41 C40 121.5(11)
N2 C40 C41 118.1(10)
N2 C40 H40 120.9
C41 C40 H40 120.9
C38 N8 N2 107.5(8)
O25 C38 N8 125.3(9)
O25 C38 C37 117.6(8)
N8 C38 C37 117.1(8)
N1 C37 C38 114.5(8)
N1 C37 C36 123.3(9)
C36 C37 C38 122.0(9)
C37 C36 H36 120.8
C35 C36 C37 118.4(10)
C35 C36 H36 120.8
C36 C35 H35 120.1
C36 C35 C34 119.8(11)
C34 C35 H35 120.1
C35 C34 H34 120.7
C35 C34 C33 118.7(10)
C33 C34 H34 120.7
N1 C33 C34 122.6(10)
N1 C33 H33 118.7
C34 C33 H33 118.7
N6 C58 H58 117.8
N6 C58 C57 124.4(10)
C57 C58 H58 117.8
C58 C57 H57 120.4
C58 C57 C56 119.2(10)
C56 C57 H57 120.4
C57 C56 H56 120.9
C57 C56 C55 118.3(10)
C55 C56 H56 120.9
C56 C55 H55 121.3
C54 C55 C56 117.5(10)
C54 C55 H55 121.3
N6 C54 C53 112.2(8)
C55 C54 N6 126.1(9)
C55 C54 C53 121.6(9)
O35 C53 C54 119.6(8)
O35 C53 N7 125.0(9)
N7 C53 C54 115.3(8)
C53 N7 N5 108.4(8)
N5 C51 H51 120.4
N5 C51 C50 119.3(10)
C50 C51 H51 120.4
N4 C50 C51 115.8(10)
N4 C50 C49 121.4(11)
C49 C50 C51 122.8(10)
C50 C49 H49 119.6
C48 C49 C50 120.9(12)
C48 C49 H49 119.6
C49 C48 H48 121.8
C47 C48 C49 116.4(11)
C47 C48 H48 121.8
C48 C47 H47 119.2
C46 C47 C48 121.6(11)
C46 C47 H47 119.2
N4 C46 C47 122.5(11)
N4 C46 H46 118.8
C47 C46 H46 118.8
S4 C25 H25 122.5
C27A C25 H25A 128.5
C26 C25 S4 115.0(9)
C26 C25 C27A 102.9(13)
C26 C25 H25 122.5
C26 C25 H25A 128.5
C27 C26 H26 125.9
S4A C26 H26A 118.3
C25 C26 C27 108.3(11)
C25 C26 S4A 123.5(12)
C25 C26 H26 125.9
C25 C26 H26A 118.3
C27 C28 S4 110.6(9)
C27 C28 C29 130.4(11)
C27A C28 S4A 112.2(11)
C27A C28 C29 128.9(11)
C29 C28 S4 118.9(8)
C29 C28 S4A 118.6(9)
O7 C29 C28 115.9(10)
O7 C29 C30 123.0(10)
C30 C29 C28 121.1(10)
C29 C30 H30 118.6
C31 C30 C29 122.8(10)
C31 C30 H30 118.6
O8 C31 C30 127.9(10)
O8 C31 C32 112.2(9)
C30 C31 C32 119.8(9)
F10 C32 F11 107.0(12)
F10 C32 C31 110.9(10)
F11 C32 C31 114.3(10)
F12 C32 F10 106.8(13)
F12 C32 F11 105.6(12)
F12 C32 C31 111.8(9)

loop_
_geom_bond_atom_site_label_1
_geom_bond_atom_site_label_2
_geom_bond_distance
Dy1 O3 2.302(7)
Dy1 O4 2.392(7)
Dy1 O7 2.338(7)
Dy1 O8 2.319(7)
Dy1 O25 2.353(6)
Dy1 O35 2.434(6)
Dy1 N1 2.588(9)
Dy1 N4 2.686(9)
Dy1 N5 2.505(8)
Dy2 O1 2.350(6)
Dy2 O2 2.330(6)
Dy2 O5 2.367(7)
Dy2 O6 2.364(7)
Dy2 O25 2.412(6)
Dy2 O35 2.359(6)
Dy2 N2 2.501(9)
Dy2 N3 2.650(10)
Dy2 N6 2.600(8)
S1 C1 1.652(9)
S1 C4 1.692(8)
C3 H3 0.9300
C3 C2 1.404(10)
C3 C4 1.406(11)
C3A H3A 0.9300
C3A C1 1.407(10)
C3A C4 1.409(11)
S1A C2 1.636(9)
S1A C4 1.681(8)
S2 C9 1.663(9)
S2 C12 1.682(8)
C11 H11 0.9300
C11 C10 1.386(10)
C11 C12 1.399(10)
S2A C10 1.652(10)
S2A C12 1.57(3)
C11A H11A 0.9300
C11A C9 1.425(11)
C11A C12 1.415(11)
S3 C17 1.703(15)
S3 C20 1.716(12)
S4 C25 1.655(13)
S4 C28 1.683(12)
C27 H27 0.9300
C27 C26 1.388(16)
C27 C28 1.381(16)
S4A C26 1.643(18)
S4A C28 1.73(2)
C27A H27A 0.9300
C27A C25 1.445(19)
C27A C28 1.42(2)
F1 C8 1.301(15)
F2 C8 1.273(17)
F3 C8 1.36(2)
F4 C16 1.256(16)
F5 C16 1.257(17)
F6 C16 1.289(14)
F7 C24 1.328(15)
F8 C24 1.339(16)
F9 C24 1.329(18)
F10 C32 1.305(15)
F11 C32 1.317(15)
F12 C32 1.250(15)
O1 C5 1.271(12)
O2 C7 1.253(12)
O3 C23 1.266(13)
O4 C21 1.249(13)
O5 C15 1.247(12)
O6 C13 1.235(13)
O7 C29 1.277(12)
O8 C31 1.242(12)
O25 C38 1.305(11)
O35 C53 1.268(11)
N1 C37 1.342(13)
N1 C33 1.331(13)
N2 C40 1.283(13)
N2 N8 1.425(12)
N3 C45 1.342(15)
N3 C41 1.341(15)
N4 C50 1.360(14)
N4 C46 1.347(14)
N5 N7 1.406(12)
N5 C51 1.269(13)
N6 C58 1.350(13)
N6 C54 1.365(13)
C2 H2A 0.9300
C2 H2B 0.9300
C2 C1 1.375(10)
C1 H1A 0.9300
C1 H1B 0.9300
C4 C5 1.489(13)
C5 C6 1.403(15)
C6 H6 0.9300
C6 C7 1.362(15)
C7 C8 1.527(16)
C10 H10 0.9300
C10 H10A 0.9300
C10 C9 1.371(10)
C9 H9A 0.9300
C9 H9B 0.9300
C12 C13 1.524(13)
C13 C14 1.417(16)
C14 H14 0.9300
C14 C15 1.381(15)
C15 C16 1.563(14)
C17 H17 0.9300
C17 C18 1.31(2)
C18 H18 0.9300
C18 C19 1.427(19)
C19 H19 0.9300
C19 C20 1.389(16)
C20 C21 1.479(14)
C21 C22 1.416(16)
C22 H22 0.9300
C22 C23 1.381(16)
C23 C24 1.528(15)
C45 H45 0.9300
C45 C44 1.411(16)
C44 H44 0.9300
C44 C43 1.345(19)
C43 H43 0.9300
C43 C42 1.379(17)
C42 H42 0.9300
C42 C41 1.381(15)
C41 C40 1.466(16)
C40 H40 0.9300
N8 C38 1.326(13)
C38 C37 1.480(13)
C37 C36 1.393(14)
C36 H36 0.9300
C36 C35 1.356(15)
C35 H35 0.9300
C35 C34 1.367(17)
C34 H34 0.9300
C34 C33 1.401(15)
C33 H33 0.9300
C58 H58 0.9300
C58 C57 1.373(15)
C57 H57 0.9300
C57 C56 1.395(16)
C56 H56 0.9300
C56 C55 1.400(16)
C55 H55 0.9300
C55 C54 1.361(15)
C54 C53 1.505(13)
C53 N7 1.322(13)
C51 H51 0.9300
C51 C50 1.452(15)
C50 C49 1.401(15)
C49 H49 0.9300
C49 C48 1.375(18)
C48 H48 0.9300
C48 C47 1.375(18)
C47 H47 0.9300
C47 C46 1.371(16)
C46 H46 0.9300
C25 H25 0.9300
C25 H25A 0.9300
C25 C26 1.383(15)
C26 H26 0.9300
C26 H26A 0.9300
C28 C29 1.492(14)
C29 C30 1.392(16)
C30 H30 0.9300
C30 C31 1.368(15)
C31 C32 1.558(15)

loop_
_geom_torsion_atom_site_label_1
_geom_torsion_atom_site_label_2
_geom_torsion_atom_site_label_3
_geom_torsion_atom_site_label_4
_geom_torsion
Dy1 O3 C23 C22 -22.9(17)
Dy1 O3 C23 C24 159.6(8)
Dy1 O4 C21 C20 -166.9(7)
Dy1 O4 C21 C22 11.5(17)
Dy1 O7 C29 C28 166.3(7)
Dy1 O7 C29 C30 -14.3(16)
Dy1 O8 C31 C30 -17.5(17)
Dy1 O8 C31 C32 163.9(7)
Dy1 O25 C38 N8 168.6(7)
Dy1 O25 C38 C37 -14.0(12)
Dy1 O35 C53 C54 147.0(7)
Dy1 O35 C53 N7 -29.1(12)
Dy1 N1 C37 C38 17.3(10)
Dy1 N1 C37 C36 -167.8(8)
Dy1 N1 C33 C34 165.7(9)
Dy1 N4 C50 C51 1.0(12)
Dy1 N4 C50 C49 -179.0(8)
Dy1 N4 C46 C47 179.3(9)
Dy1 N5 N7 C53 22.1(11)
Dy1 N5 C51 C50 -0.3(15)
Dy2 O1 C5 C4 162.0(7)
Dy2 O1 C5 C6 -21.3(15)
Dy2 O2 C7 C6 -2.6(17)
Dy2 O2 C7 C8 173.9(9)
Dy2 O5 C15 C14 -19.5(17)
Dy2 O5 C15 C16 155.6(7)
Dy2 O6 C13 C12 -151.9(8)
Dy2 O6 C13 C14 23.7(17)
Dy2 O25 C38 N8 -23.2(13)
Dy2 O25 C38 C37 154.3(6)
Dy2 O35 C53 C54 -13.2(12)
Dy2 O35 C53 N7 170.7(7)
Dy2 N2 C40 C41 2.8(14)
Dy2 N2 N8 C38 17.2(10)
Dy2 N3 C45 C44 169.3(9)
Dy2 N3 C41 C42 -170.2(9)
Dy2 N3 C41 C40 9.6(12)
Dy2 N6 C58 C57 179.5(9)
Dy2 N6 C54 C55 -177.3(9)
Dy2 N6 C54 C53 5.1(10)
S1 C4 C5 O1 -177.7(8)
S1 C4 C5 C6 5.7(15)
C3 C2 C1 S1 3(2)
C3 C4 C5 O1 -3(3)
C3 C4 C5 C6 -180(2)
C3A C4 C5 O1 177.6(18)
C3A C4 C5 C6 1(2)
S1A C2 C1 C3A -7(2)
S1A C4 C5 O1 -7.5(13)
S1A C4 C5 C6 175.9(9)
S2 C12 C13 O6 175.6(9)
S2 C12 C13 C14 -0.3(16)
C11 C10 C9 S2 1.0(19)
C11 C12 C13 O6 1(2)
C11 C12 C13 C14 -174.7(15)
S2A C10 C9 C11A -2(6)
S2A C12 C13 O6 -3.4(18)
S2A C12 C13 C14 -179.3(14)
C11A C12 C13 O6 175(8)
C11A C12 C13 C14 -1(8)
S3 C17 C18 C19 2.6(19)
S3 C20 C21 O4 -1.8(15)
S3 C20 C21 C22 179.7(9)
S4 C25 C26 C27 -4(2)
S4 C28 C29 O7 -4.3(13)
S4 C28 C29 C30 176.2(9)
C27 C28 C29 O7 175.0(16)
C27 C28 C29 C30 -4(2)
S4A C28 C29 O7 -179.6(12)
S4A C28 C29 C30 1.0(17)
C27A C25 C26 S4A 11(4)
C27A C28 C29 O7 7(5)
C27A C28 C29 C30 -173(5)
O1 C5 C6 C7 7.1(16)
O2 C7 C8 F1 177.1(12)
O2 C7 C8 F2 51.4(17)
O2 C7 C8 F3 -65.6(14)
O3 C23 C24 F7 -171.0(11)
O3 C23 C24 F8 68.6(15)
O3 C23 C24 F9 -48.8(14)
O4 C21 C22 C23 7.7(17)
O5 C15 C16 F4 33.9(16)
O5 C15 C16 F5 -85.0(15)
O5 C15 C16 F6 156.6(12)
O6 C13 C14 C15 4.7(19)
O7 C29 C30 C31 3.4(17)
O8 C31 C32 F10 61.2(14)
O8 C31 C32 F11 -177.8(11)
O8 C31 C32 F12 -57.8(14)
O25 C38 C37 N1 -4.0(13)
O25 C38 C37 C36 -179.0(9)
O35 C53 N7 N5 4.2(14)
N1 C37 C36 C35 2.9(17)
N2 N8 C38 O25 3.5(13)
N2 N8 C38 C37 -174.0(8)
N3 C45 C44 C43 1(2)
N3 C41 C40 N2 -8.3(15)
N4 C50 C49 C48 -0.6(18)
N5 C51 C50 N4 -0.5(16)
N5 C51 C50 C49 179.4(11)
N6 C58 C57 C56 -0.6(19)
N6 C54 C53 O35 4.2(12)
N6 C54 C53 N7 -179.3(9)
C2 C3 C4 S1 0(4)
C2 C3 C4 C5 -175.2(17)
C2 S1A C4 C3A -2.3(16)
C2 S1A C4 C5 -178.3(10)
C1 S1 C4 C3 2(2)
C1 S1 C4 C5 177.3(10)
C1 C3A C4 S1A -1(3)
C1 C3A C4 C5 174.1(14)
C4 S1 C1 C2 -3.0(13)
C4 C3 C2 C1 -2(4)
C4 C3A C1 C2 5(3)
C4 S1A C2 C1 5.6(13)
C4 C5 C6 C7 -176.5(10)
C5 C6 C7 O2 4.3(18)
C5 C6 C7 C8 -172.0(11)
C6 C7 C8 F1 -6(2)
C6 C7 C8 F2 -131.7(13)
C6 C7 C8 F3 111.3(13)
C10 C11 C12 S2 3(2)
C10 C11 C12 C13 177.9(14)
C10 S2A C12 C11A -3(6)
C10 S2A C12 C13 176.1(11)
C9 S2 C12 C11 -1.9(14)
C9 S2 C12 C13 -177.1(11)
C9 C11A C12 S2A 2(11)
C9 C11A C12 C13 -176(4)
C12 S2 C9 C10 0.5(13)
C12 C11 C10 C9 -3(2)
C12 S2A C10 C9 3(2)
C12 C11A C9 C10 0(10)
C12 C13 C14 C15 -179.8(10)
C13 C14 C15 O5 -6.3(19)
C13 C14 C15 C16 178.7(11)
C14 C15 C16 F4 -150.4(13)
C14 C15 C16 F5 90.8(15)
C14 C15 C16 F6 -27.7(18)
C17 S3 C20 C19 1.8(10)
C17 S3 C20 C21 177.4(10)
C17 C18 C19 C20 -1.2(19)
C18 C19 C20 S3 -0.7(15)
C18 C19 C20 C21 -175.8(12)
C19 C20 C21 O4 172.8(12)
C19 C20 C21 C22 -5.6(18)
C20 S3 C17 C18 -2.6(14)
C20 C21 C22 C23 -173.8(10)
C21 C22 C23 O3 -2.5(18)
C21 C22 C23 C24 174.9(11)
C22 C23 C24 F7 11.2(18)
C22 C23 C24 F8 -109.1(13)
C22 C23 C24 F9 133.4(12)
C45 N3 C41 C42 -1.2(16)
C45 N3 C41 C40 178.5(9)
C45 C44 C43 C42 -3(2)
C44 C43 C42 C41 2.4(19)
C43 C42 C41 N3 -0.4(18)
C43 C42 C41 C40 179.8(11)
C42 C41 C40 N2 171.5(11)
C41 N3 C45 C44 1.0(17)
C40 N2 N8 C38 -159.2(9)
N8 N2 C40 C41 179.0(8)
N8 C38 C37 N1 173.6(9)
N8 C38 C37 C36 -1.3(15)
C38 C37 C36 C35 177.4(10)
C37 N1 C33 C34 2.7(16)
C37 C36 C35 C34 -2.1(18)
C36 C35 C34 C33 1.7(19)
C35 C34 C33 N1 -2.1(19)
C33 N1 C37 C38 -178.0(9)
C33 N1 C37 C36 -3.1(15)
C58 N6 C54 C55 1.8(15)
C58 N6 C54 C53 -175.8(8)
C58 C57 C56 C55 -1.4(18)
C57 C56 C55 C54 3.4(17)
C56 C55 C54 N6 -3.8(17)
C56 C55 C54 C53 173.6(10)
C55 C54 C53 O35 -173.6(10)
C55 C54 C53 N7 2.9(14)
C54 N6 C58 C57 0.5(16)
C54 C53 N7 N5 -172.1(8)
N7 N5 C51 C50 178.6(9)
C51 N5 N7 C53 -156.9(10)
C51 C50 C49 C48 179.4(12)
C50 N4 C46 C47 2.1(17)
C50 C49 C48 C47 2.2(19)
C49 C48 C47 C46 -2(2)
C48 C47 C46 N4 0(2)
C46 N4 C50 C51 178.4(10)
C46 N4 C50 C49 -1.5(16)
C25 S4 C28 C27 -1.8(14)
C25 S4 C28 C29 177.7(9)
C25 C27A C28 S4A 9(7)
C25 C27A C28 C29 -177(3)
C26 C27 C28 S4 0(2)
C26 C27 C28 C29 -179.3(13)
C26 S4A C28 C27A -3(4)
C26 S4A C28 C29 -177.3(10)
C28 S4 C25 C26 3.2(13)
C28 C27 C26 C25 2(2)
C28 S4A C26 C25 -5.2(19)
C28 C27A C25 C26 -11(7)
C28 C29 C30 C31 -177.2(10)
C29 C30 C31 O8 12.1(18)
C29 C30 C31 C32 -169.4(10)
C30 C31 C32 F10 -117.6(13)
C30 C31 C32 F11 3.5(17)
C30 C31 C32 F12 123.4(13)
